data_2008579
loop_
_publ_author_name
'Al\'ias, Miriam'
'Bu\~nuel, Elena'
'Cativiela, Carlos'
'D\'iaz-de-Villegas, Mar\'ia D.'
'G\'alvez, Jos\'e A.'

_publ_section_title
(1<i>R</i>,2<i>R</i>,3<i>S</i>,4<i>S</i>,5<i>S</i>,6<i>S</i>)-<i>exo</i>-2-Cyano-<i>exo</i>-3-[(<i>S</i>)-1,2-dibenzyloxyethyl]-<i>exo</i>-5-iodobicyclo[2.2.1]heptane-<i>endo</i>-2,6-carbolactone
_journal_issue 6
_journal_name_full 'Acta Crystallographica Section C'
_journal_page_first 1009
_journal_page_last 1012
_journal_paper_doi 10.1107/S010827019900222X
_journal_volume 55
_journal_year 1999
_chemical_formula_sum 'C25 H24 I N O4'
_chemical_formula_weight 529.35
_chemical_name_systematic
;
(1R,2R,3S,4S,5S,6S)-exo-3-[(S)-1,2-dibenzyloxyethyl]-exo-2-cyano-endo-6-
hydroxy-exo-5-iodobicyclo[2.2.1]heptane-endo-2-carboxylic Acid Lactone.
;
_space_group_IT_number 4
_symmetry_cell_setting monoclinic
_symmetry_space_group_name_Hall 'P 2yb'
_symmetry_space_group_name_H-M 'P 1 21 1'
_cell_angle_alpha 90.00
_cell_angle_beta 95.500(10)
_cell_angle_gamma 90.00
_cell_formula_units_Z 2
_cell_length_a 6.4250(10)
_cell_length_b 7.8950(10)
_cell_length_c 21.883(2)
_cell_measurement_reflns_used 49
_cell_measurement_temperature 293(2)
_cell_measurement_theta_max 16.92
_cell_measurement_theta_min 6.00
_cell_volume 1104.9(2)
_computing_cell_refinement XSCANS
_computing_data_collection 'XSCANS (Siemens, 1993)'
_computing_data_reduction XSCANS
_computing_molecular_graphics 'SHELXTL-Plus (Sheldrick, 1989)'
_computing_publication_material 'SHELXL97 and PARST (Nardelli, 1983)'
_computing_structure_refinement 'SHELXL97 (Sheldrick, 1997)'
_computing_structure_solution 'SHELXS97 (Sheldrick, 1990)'
_diffrn_measured_fraction_theta_full 0.998
_diffrn_measured_fraction_theta_max 0.998
_diffrn_measurement_device_type 'Siemens P4 diffractometer'
_diffrn_measurement_method \w--2\q
_diffrn_radiation_type 'Mo K\a'
_diffrn_radiation_wavelength 0.71073
_diffrn_reflns_av_R_equivalents 0.0397
_diffrn_reflns_limit_h_max 7
_diffrn_reflns_limit_h_min -7
_diffrn_reflns_limit_k_max 9
_diffrn_reflns_limit_k_min -9
_diffrn_reflns_limit_l_max 26
_diffrn_reflns_limit_l_min -26
_diffrn_reflns_number 5013
_diffrn_reflns_theta_full 25.99
_diffrn_reflns_theta_max 25.99
_diffrn_reflns_theta_min 2.74
_diffrn_standards_decay_% 0
_diffrn_standards_interval_count 97
_diffrn_standards_number 3
_exptl_absorpt_coefficient_mu 1.481
_exptl_absorpt_correction_T_max 0.8660
_exptl_absorpt_correction_T_min 0.5619
_exptl_absorpt_correction_type psi-scan
_exptl_absorpt_process_details '(North et al., 1968)'
_exptl_crystal_colour Colourless
_exptl_crystal_density_diffrn 1.591
_exptl_crystal_density_method 'not measured'
_exptl_crystal_description Prism
_exptl_crystal_F_000 532
_exptl_crystal_size_max 0.44
_exptl_crystal_size_mid 0.38
_exptl_crystal_size_min 0.1
_refine_diff_density_max 0.651
_refine_diff_density_min -0.652
_refine_ls_abs_structure_details 'Flack (1983). Friedel pairs = 1983'
_refine_ls_abs_structure_Flack -0.04(3)
_refine_ls_extinction_method none
_refine_ls_goodness_of_fit_ref 1.017
_refine_ls_hydrogen_treatment constr
_refine_ls_matrix_type full
_refine_ls_number_parameters 280
_refine_ls_number_reflns 4315
_refine_ls_R_factor_gt 0.0384
_refine_ls_shift/su_max 0.001
_refine_ls_structure_factor_coef Fsqd
_refine_ls_weighting_details 'w = 1/[\s^2^(Fo^2^)+(0.0639P)^2^+0.1130P] where P=(Fo^2^+2Fc^2^)/3'
_refine_ls_weighting_scheme calc
_refine_ls_wR_factor_ref 0.0969
_reflns_number_gt 3886
_reflns_number_total 4315
_reflns_threshold_expression F>4\s(F)
_cod_data_source_file jz1323.cif
_cod_data_source_block miriam
_cod_original_sg_symbol_H-M 'P 21'
_cod_database_code 2008579

loop_
_symmetry_equiv_pos_as_xyz
'x, y, z'
'-x, y+1/2, -z'

loop_
_atom_site_label
_atom_site_fract_x
_atom_site_fract_y
_atom_site_fract_z
_atom_site_U_iso_or_equiv
_atom_site_adp_type
_atom_site_calc_flag
_atom_site_refinement_flags
_atom_site_occupancy
_atom_site_disorder_assembly
_atom_site_disorder_group
_atom_site_type_symbol
I .51522(5) .74931(6) .898127(13) .04410(11) Uani d . 1 . . I
O1 -.2407(6) .3062(6) .96527(19) .0550(12) Uani d . 1 . . O
O2 .0583(6) .4547(6) .97827(17) .0478(10) Uani d . 1 . . O
O3 .0366(5) .2324(7) .75167(14) .0376(8) Uani d . 1 . . O
O4 -.2869(6) .4259(5) .67742(17) .0453(9) Uani d . 1 . . O
N -.0819(9) -.0360(7) .8659(3) .0613(14) Uani d . 1 . . N
C1 .2647(7) .2956(6) .9123(2) .0355(12) Uani d . 1 . . C
H1 .3345 .2011 .9349 .043 Uiso calc R 1 . . H
C2 .0275(6) .2746(10) .8935(2) .0344(17) Uani d . 1 . . C
C3 -.0176(7) .4088(6) .8397(2) .0306(10) Uani d . 1 . . C
H3 -.1144 .4939 .8532 .037 Uiso calc R 1 . . H
C4 .1992(7) .4935(6) .8381(2) .0311(10) Uani d . 1 . . C
H4 .2192 .5551 .8002 .037 Uiso calc R 1 . . H
C5 .2340(8) .5994(7) .8975(2) .0367(11) Uani d . 1 . . C
H5 .1131 .6727 .9017 .044 Uiso calc R 1 . . H
C6 .2509(8) .4635(7) .9479(2) .0375(11) Uani d . 1 . . C
H6 .3737 .4809 .9774 .045 Uiso calc R 1 . . H
C7 .3529(8) .3468(7) .8534(2) .0362(11) Uani d . 1 . . C
H7A .3402 .2579 .8227 .043 Uiso calc R 1 . . H
H7B .4970 .3846 .8601 .043 Uiso calc R 1 . . H
C8 -.0367(9) .1001(8) .8775(3) .0426(13) Uani d . 1 . . C
C9 -.0750(8) .3389(8) .9493(2) .0413(12) Uani d . 1 . . C
C10 -.1139(7) .3350(6) .7784(2) .0329(10) Uani d . 1 . . C
H10 -.2335 .2640 .7862 .039 Uiso calc R 1 . . H
C11 -.1915(9) .4798(7) .7355(3) .0435(13) Uani d . 1 . . C
H11A -.2917 .5467 .7556 .052 Uiso calc R 1 . . H
H11B -.0741 .5527 .7290 .052 Uiso calc R 1 . . H
C12 -.4959(9) .3699(9) .6783(3) .0500(14) Uani d . 1 . . C
H12A -.5782 .4570 .6960 .060 Uiso calc R 1 . . H
H12B -.4995 .2690 .7034 .060 Uiso calc R 1 . . H
C13 -.5872(10) .3314(8) .6135(3) .0469(13) Uani d . 1 . . C
C14 -.7881(10) .3838(10) .5941(3) .0612(17) Uani d . 1 . . C
H14 -.8637 .4478 .6199 .073 Uiso calc R 1 . . H
C15 -.8772(12) .3401(12) .5353(4) .075(2) Uani d . 1 . . C
H15 -1.0136 .3729 .5227 .090 Uiso calc R 1 . . H
C16 -.7667(11) .251(2) .4969(3) .077(2) Uani d . 1 . . C
H16 -.8248 .2277 .4572 .092 Uiso calc R 1 . . H
C17 -.5691(13) .1939(10) .5160(3) .071(2) Uani d . 1 . . C
H17 -.4973 .1256 .4905 .085 Uiso calc R 1 . . H
C18 -.4773(9) .2394(17) .5740(3) .0594(15) Uani d . 1 . . C
H18 -.3403 .2072 .5861 .071 Uiso calc R 1 . . H
C19 -.0502(10) .0934(8) .7156(3) .0554(16) Uani d . 1 . . C
H19A -.1382 .1356 .6804 .066 Uiso calc R 1 . . H
H19B -.1354 .0238 .7399 .066 Uiso calc R 1 . . H
C20 .1232(10) -.0089(7) .6947(3) .0460(13) Uani d . 1 . . C
C21 .2889(10) -.0612(8) .7368(3) .0514(14) Uani d . 1 . . C
H21 .2891 -.0345 .7782 .062 Uiso calc R 1 . . H
C22 .4516(11) -.1524(9) .7165(3) .0594(17) Uani d . 1 . . C
H22 .5611 -.1871 .7446 .071 Uiso calc R 1 . . H
C23 .4551(13) -.1928(9) .6558(4) .074(2) Uani d . 1 . . C
H23 .5670 -.2525 .6424 .089 Uiso calc R 1 . . H
C24 .2895(15) -.1435(10) .6146(4) .076(2) Uani d . 1 . . C
H24 .2877 -.1728 .5734 .091 Uiso calc R 1 . . H
C25 .1283(12) -.0517(9) .6343(3) .0631(18) Uani d . 1 . . C
H25 .0194 -.0175 .6060 .076 Uiso calc R 1 . . H

loop_
_atom_site_aniso_label
_atom_site_aniso_U_11
_atom_site_aniso_U_22
_atom_site_aniso_U_33
_atom_site_aniso_U_12
_atom_site_aniso_U_13
_atom_site_aniso_U_23
I .04201(17) .04591(17) .04383(17) -.0133(2) .00125(11) -.0052(2)
O1 .038(2) .076(3) .052(2) -.0071(18) .0122(17) .0139(19)
O2 .045(2) .064(3) .036(2) -.0085(19) .0101(17) -.0045(18)
O3 .0318(14) .037(2) .0431(16) -.0006(19) -.0014(12) -.008(2)
O4 .041(2) .057(2) .0346(19) .0002(18) -.0116(16) .0049(17)
N .058(3) .050(3) .074(4) -.013(3) -.001(3) .004(3)
C1 .025(2) .037(3) .043(3) -.0014(17) -.0024(19) .0045(19)
C2 .027(2) .036(5) .040(2) -.001(2) -.0006(17) .007(2)
C3 .025(2) .031(2) .035(3) .0007(19) .001(2) .002(2)
C4 .028(2) .036(2) .029(2) -.0022(19) .0034(18) .000(2)
C5 .032(2) .040(3) .038(3) -.002(2) .001(2) -.005(2)
C6 .029(2) .050(3) .033(3) -.003(2) .0008(19) .003(2)
C7 .027(2) .038(3) .042(3) .003(2) -.001(2) -.006(2)
C8 .035(3) .044(4) .047(3) -.005(2) -.002(2) .008(3)
C9 .038(3) .051(3) .036(3) -.001(2) .006(2) .009(2)
C10 .027(2) .037(2) .033(2) .001(2) -.0039(19) .000(2)
C11 .045(3) .041(3) .042(3) .005(2) -.011(2) .003(2)
C12 .038(3) .070(4) .040(3) -.003(3) -.005(2) .005(3)
C13 .047(3) .054(3) .039(3) -.009(3) -.004(2) .006(3)
C14 .048(4) .070(4) .062(4) -.002(3) -.012(3) .007(3)
C15 .054(4) .100(6) .067(5) -.011(4) -.021(4) .009(4)
C16 .088(5) .093(5) .045(3) -.021(8) -.018(3) .011(7)
C17 .091(5) .075(6) .046(3) -.008(4) .003(3) -.005(3)
C18 .056(3) .072(4) .049(3) .004(5) -.004(2) -.009(6)
C19 .049(3) .052(4) .061(4) .003(3) -.017(3) -.020(3)
C20 .051(3) .039(3) .046(3) .000(2) -.006(3) -.004(2)
C21 .061(4) .048(3) .043(3) .009(3) -.005(3) -.004(3)
C22 .054(4) .048(4) .075(5) .015(3) -.002(3) .005(3)
C23 .081(5) .058(4) .085(5) .024(3) .023(4) .005(3)
C24 .110(6) .065(5) .052(4) .025(4) .010(4) -.007(3)
C25 .078(5) .057(4) .050(4) .013(3) -.014(3) -.010(3)

loop_
_atom_type_symbol
_atom_type_description
_atom_type_scat_dispersion_real
_atom_type_scat_dispersion_imag
_atom_type_scat_source
C C 0.0033 0.0016 'International Tables Vol C Tables 4.2.6.8 and 6.1.1.4'
H H 0.0000 0.0000 'International Tables Vol C Tables 4.2.6.8 and 6.1.1.4'
N N 0.0061 0.0033 'International Tables Vol C Tables 4.2.6.8 and 6.1.1.4'
O O 0.0106 0.0060 'International Tables Vol C Tables 4.2.6.8 and 6.1.1.4'
I I -0.4742 1.8119 'International Tables Vol C Tables 4.2.6.8 and 6.1.1.4'

loop_
_geom_angle_atom_site_label_1
_geom_angle_atom_site_label_2
_geom_angle_atom_site_label_3
_geom_angle
_geom_angle_publ_flag
C9 O2 C6 110.0(4) yes
C10 O3 C19 114.6(4) ?
C12 O4 C11 114.1(4) ?
C7 C1 C6 104.2(4) yes
C7 C1 C2 104.0(4) yes
C6 C1 C2 97.1(4) yes
C7 C1 H1 116.3 ?
C6 C1 H1 116.3 ?
C2 C1 H1 116.3 ?
C8 C2 C9 111.6(5) yes
C8 C2 C1 114.2(5) yes
C9 C2 C1 103.9(4) yes
C8 C2 C3 115.0(4) yes
C9 C2 C3 108.0(5) yes
C1 C2 C3 103.3(4) yes
C10 C3 C4 115.6(4) ?
C10 C3 C2 115.0(4) ?
C4 C3 C2 101.8(4) yes
C10 C3 H3 108.0 ?
C4 C3 H3 108.0 ?
C2 C3 H3 108.0 ?
C7 C4 C5 100.7(4) yes
C7 C4 C3 103.3(4) yes
C5 C4 C3 105.9(4) yes
C7 C4 H4 115.1 ?
C5 C4 H4 115.1 ?
C3 C4 H4 115.1 ?
C6 C5 C4 102.8(4) yes
C6 C5 I 112.2(3) yes
C4 C5 I 110.9(3) yes
C6 C5 H5 110.3 ?
C4 C5 H5 110.3 ?
I C5 H5 110.3 ?
O2 C6 C5 110.8(4) yes
O2 C6 C1 106.3(4) yes
C5 C6 C1 103.9(4) yes
O2 C6 H6 111.8 ?
C5 C6 H6 111.8 ?
C1 C6 H6 111.8 ?
C1 C7 C4 95.8(4) yes
C1 C7 H7A 112.6 ?
C4 C7 H7A 112.6 ?
C1 C7 H7B 112.6 ?
C4 C7 H7B 112.6 ?
H7A C7 H7B 110.1 ?
N C8 C2 178.4(6) yes
O1 C9 O2 123.6(5) yes
O1 C9 C2 129.3(6) yes
O2 C9 C2 107.1(4) yes
O3 C10 C11 111.5(4) ?
O3 C10 C3 109.9(4) ?
C11 C10 C3 109.4(4) ?
O3 C10 H10 108.7 ?
C11 C10 H10 108.7 ?
C3 C10 H10 108.7 ?
O4 C11 C10 114.3(5) ?
O4 C11 H11A 108.7 ?
C10 C11 H11A 108.7 ?
O4 C11 H11B 108.7 ?
C10 C11 H11B 108.7 ?
H11A C11 H11B 107.6 ?
O4 C12 C13 109.4(5) ?
O4 C12 H12A 109.8 ?
C13 C12 H12A 109.8 ?
O4 C12 H12B 109.8 ?
C13 C12 H12B 109.8 ?
H12A C12 H12B 108.2 ?
C18 C13 C14 119.0(6) ?
C18 C13 C12 121.3(6) ?
C14 C13 C12 119.7(6) ?
C13 C14 C15 119.8(7) ?
C13 C14 H14 120.1 ?
C15 C14 H14 120.1 ?
C16 C15 C14 120.5(7) ?
C16 C15 H15 119.7 ?
C14 C15 H15 119.7 ?
C15 C16 C17 120.4(6) ?
C15 C16 H16 119.8 ?
C17 C16 H16 119.8 ?
C16 C17 C18 119.4(8) ?
C16 C17 H17 120.3 ?
C18 C17 H17 120.3 ?
C13 C18 C17 120.7(7) ?
C13 C18 H18 119.7 ?
C17 C18 H18 119.7 ?
O3 C19 C20 108.8(5) ?
O3 C19 H19A 109.9 ?
C20 C19 H19A 109.9 ?
O3 C19 H19B 109.9 ?
C20 C19 H19B 109.9 ?
H19A C19 H19B 108.3 ?
C25 C20 C21 118.3(6) ?
C25 C20 C19 121.4(6) ?
C21 C20 C19 120.3(5) ?
C22 C21 C20 119.7(6) ?
C22 C21 H21 120.2 ?
C20 C21 H21 120.2 ?
C23 C22 C21 121.2(6) ?
C23 C22 H22 119.4 ?
C21 C22 H22 119.4 ?
C22 C23 C24 118.9(7) ?
C22 C23 H23 120.5 ?
C24 C23 H23 120.5 ?
C25 C24 C23 120.2(7) ?
C25 C24 H24 119.9 ?
C23 C24 H24 119.9 ?
C20 C25 C24 121.7(7) ?
C20 C25 H25 119.1 ?
C24 C25 H25 119.1 ?

loop_
_geom_bond_atom_site_label_1
_geom_bond_atom_site_label_2
_geom_bond_site_symmetry_2
_geom_bond_distance
_geom_bond_publ_flag
I C5 . 2.159(5) yes
O1 C9 . 1.180(6) yes
O2 C9 . 1.367(7) yes
O2 C6 . 1.461(6) yes
O3 C10 . 1.428(6) ?
O3 C19 . 1.434(7) ?
O4 C12 . 1.415(7) ?
O4 C11 . 1.423(6) ?
N C8 . 1.135(8) yes
C1 C7 . 1.512(7) yes
C1 C6 . 1.545(7) yes
C1 C2 . 1.549(6) yes
C1 H1 . .9800 ?
C2 C8 . 1.470(9) yes
C2 C9 . 1.530(8) yes
C2 C3 . 1.590(8) yes
C3 C10 . 1.537(7) ?
C3 C4 . 1.548(7) yes
C3 H3 . .9800 ?
C4 C7 . 1.539(7) yes
C4 C5 . 1.544(7) yes
C4 H4 . .9800 ?
C5 C6 . 1.536(8) yes
C5 H5 . .9800 ?
C6 H6 . .9800 ?
C7 H7A . .9700 ?
C7 H7B . .9700 ?
C10 C11 . 1.531(7) ?
C10 H10 . .9800 ?
C11 H11A . .9700 ?
C11 H11B . .9700 ?
C12 C13 . 1.513(8) ?
C12 H12A . .9700 ?
C12 H12B . .9700 ?
C13 C18 . 1.375(11) ?
C13 C14 . 1.383(9) ?
C14 C15 . 1.399(10) ?
C14 H14 . .9300 ?
C15 C16 . 1.350(14) ?
C15 H15 . .9300 ?
C16 C17 . 1.374(12) ?
C16 H16 . .9300 ?
C17 C18 . 1.394(9) ?
C17 H17 . .9300 ?
C18 H18 . .9300 ?
C19 C20 . 1.483(9) ?
C19 H19A . .9700 ?
C19 H19B . .9700 ?
C20 C25 . 1.367(9) ?
C20 C21 . 1.402(8) ?
C21 C22 . 1.377(9) ?
C21 H21 . .9300 ?
C22 C23 . 1.370(11) ?
C22 H22 . .9300 ?
C23 C24 . 1.383(11) ?
C23 H23 . .9300 ?
C24 C25 . 1.367(11) ?
C24 H24 . .9300 ?
C25 H25 . .9300 ?

loop_
_geom_torsion_atom_site_label_1
_geom_torsion_atom_site_label_2
_geom_torsion_atom_site_label_3
_geom_torsion_atom_site_label_4
_geom_torsion
C7 C1 C2 C8 94.5(5)
C6 C1 C2 C8 -158.9(5)
C7 C1 C2 C9 -143.8(5)
C6 C1 C2 C9 -37.1(5)
C7 C1 C2 C3 -31.1(5)
C6 C1 C2 C3 75.5(5)
C8 C2 C3 C10 -2.2(6)
C9 C2 C3 C10 -127.5(5)
C1 C2 C3 C10 122.9(5)
C8 C2 C3 C4 -128.0(4)
C9 C2 C3 C4 106.8(4)
C1 C2 C3 C4 -2.9(5)
C10 C3 C4 C7 -90.1(5)
C2 C3 C4 C7 35.3(5)
C10 C3 C4 C5 164.5(4)
C2 C3 C4 C5 -70.2(5)
C7 C4 C5 C6 -41.0(5)
C3 C4 C5 C6 66.3(5)
C7 C4 C5 I 79.0(4)
C3 C4 C5 I -173.7(3)
C9 O2 C6 C5 91.0(5)
C9 O2 C6 C1 -21.3(5)
C4 C5 C6 O2 -103.8(5)
I C5 C6 O2 137.1(4)
C4 C5 C6 C1 10.0(5)
I C5 C6 C1 -109.1(4)
C7 C1 C6 O2 142.1(4)
C2 C1 C6 O2 35.7(5)
C7 C1 C6 C5 25.1(5)
C2 C1 C6 C5 -81.3(4)
C6 C1 C7 C4 -49.4(4)
C2 C1 C7 C4 51.8(5)
C5 C4 C7 C1 55.3(4)
C3 C4 C7 C1 -54.0(4)
C9 C2 C8 N -10E1(3)
C1 C2 C8 N 1E1(3)
C3 C2 C8 N 13E1(3)
C6 O2 C9 O1 179.0(5)
C6 O2 C9 C2 -4.1(6)
C8 C2 C9 O1 -32.3(8)
C1 C2 C9 O1 -155.8(6)
C3 C2 C9 O1 95.0(7)
C8 C2 C9 O2 151.1(4)
C1 C2 C9 O2 27.6(6)
C3 C2 C9 O2 -81.6(5)
C19 O3 C10 C11 -89.6(6)
C19 O3 C10 C3 148.9(5)
C4 C3 C10 O3 49.0(6)
C2 C3 C10 O3 -69.3(5)
C4 C3 C10 C11 -73.7(5)
C2 C3 C10 C11 168.0(4)
C12 O4 C11 C10 79.2(6)
O3 C10 C11 O4 59.1(6)
C3 C10 C11 O4 -179.1(4)
C11 O4 C12 C13 174.8(5)
O4 C12 C13 C18 45.8(10)
O4 C12 C13 C14 -136.7(6)
C18 C13 C14 C15 1.1(12)
C12 C13 C14 C15 -176.4(7)
C13 C14 C15 C16 -1.6(13)
C14 C15 C16 C17 3.4(17)
C15 C16 C17 C18 -4.6(17)
C14 C13 C18 C17 -2.3(14)
C12 C13 C18 C17 175.1(8)
C16 C17 C18 C13 4.1(15)
C10 O3 C19 C20 -175.8(5)
O3 C19 C20 C25 -129.1(7)
O3 C19 C20 C21 49.6(8)
C25 C20 C21 C22 0.4(10)
C19 C20 C21 C22 -178.3(6)
C20 C21 C22 C23 0.2(11)
C21 C22 C23 C24 -1.3(12)
C22 C23 C24 C25 1.8(13)
C21 C20 C25 C24 0.1(11)
C19 C20 C25 C24 178.9(7)
C23 C24 C25 C20 -1.3(13)

loop_
_cod_related_entry_id
_cod_related_entry_database
_cod_related_entry_code
1 ChemSpider 21183027
